data_4076647
loop_
_publ_author_name
'Busetto, Luigi'
'Cassani, M. Cristina'
'Albano, Vincenzo G.'
'Sabatino, Piera'

_publ_section_title
;
 Coordination Chemistry of Ester-Functionalized Cp Ligands. The
 Atom-Economy Synthesis of Na[C5H4CO2(CH2)2OH] and Solid State Structures
 of [Rh{C5H4CO2(CH2)2OH}(CO)2] and [Rh2{\m-(C5H4CO2CH2)2}(NBD)2]
;
_journal_issue 9
_journal_name_full Organometallics
_journal_page_first 1849
_journal_paper_doi 10.1021/om0108393
_journal_volume 21
_journal_year 2002
_chemical_formula_sum 'C10 H9 O5 Rh'
_chemical_formula_weight 312.08
_chemical_name_systematic
; 
 ? 
;
_space_group_IT_number 15
_symmetry_space_group_name_Hall '-C 2yc'
_symmetry_space_group_name_H-M 'C 1 2/c 1'
_atom_sites_solution_hydrogens geom
_atom_sites_solution_primary direct
_atom_sites_solution_secondary difmap
_audit_creation_method SHELXL-97
_cell_angle_alpha 90.00
_cell_angle_beta 92.543(2)
_cell_angle_gamma 90.00
_cell_formula_units_Z 8
_cell_length_a 19.0910(10)
_cell_length_b 5.7689(3)
_cell_length_c 19.4140(10)
_cell_measurement_temperature 293(2)
_cell_volume 2136.04(19)
_computing_structure_refinement 'SHELXL-97 (Sheldrick, 1997)'
_computing_structure_solution 'SHELXS-97 (Sheldrick, 1990)'
_diffrn_ambient_temperature 293(2)
_diffrn_measured_fraction_theta_full 1.000
_diffrn_measured_fraction_theta_max 1.000
_diffrn_radiation_monochromator graphite
_diffrn_radiation_source 'fine-focus sealed tube'
_diffrn_radiation_type MoK\a
_diffrn_radiation_wavelength 0.71069
_diffrn_reflns_av_R_equivalents 0.0845
_diffrn_reflns_av_sigmaI/netI 0.0322
_diffrn_reflns_limit_h_max 26
_diffrn_reflns_limit_h_min -26
_diffrn_reflns_limit_k_max 8
_diffrn_reflns_limit_k_min -8
_diffrn_reflns_limit_l_max 27
_diffrn_reflns_limit_l_min -27
_diffrn_reflns_number 26862
_diffrn_reflns_theta_full 30.02
_diffrn_reflns_theta_max 30.02
_diffrn_reflns_theta_min 2.10
_exptl_absorpt_coefficient_mu 1.600
_exptl_crystal_density_diffrn 1.941
_exptl_crystal_density_method 'not measured'
_exptl_crystal_F_000 1232
_refine_diff_density_max 0.641
_refine_diff_density_min -0.968
_refine_diff_density_rms 0.102
_refine_ls_extinction_method none
_refine_ls_goodness_of_fit_ref 1.069
_refine_ls_hydrogen_treatment mixed
_refine_ls_matrix_type full
_refine_ls_number_parameters 148
_refine_ls_number_reflns 3114
_refine_ls_number_restraints 0
_refine_ls_restrained_S_all 1.069
_refine_ls_R_factor_all 0.0316
_refine_ls_R_factor_gt 0.0289
_refine_ls_shift/su_max 0.001
_refine_ls_shift/su_mean 0.000
_refine_ls_structure_factor_coef Fsqd
_refine_ls_weighting_details 'calc w=1/[\s^2^(Fo^2^)+(0.0370P)^2^+1.4748P] where P=(Fo^2^+2Fc^2^)/3'
_refine_ls_weighting_scheme calc
_refine_ls_wR_factor_gt 0.0690
_refine_ls_wR_factor_ref 0.0705
_reflns_number_gt 2823
_reflns_number_total 3114
_reflns_threshold_expression >2sigma(I)
_cod_data_source_file om0108393.cif
_cod_data_source_block 7
_cod_database_code 4076647

loop_
_symmetry_equiv_pos_as_xyz
'x, y, z'
'-x, y, -z+1/2'
'x+1/2, y+1/2, z'
'-x+1/2, y+1/2, -z+1/2'
'-x, -y, -z'
'x, -y, z-1/2'
'-x+1/2, -y+1/2, -z'
'x+1/2, -y+1/2, z-1/2'

loop_
_atom_site_label
_atom_site_type_symbol
_atom_site_fract_x
_atom_site_fract_y
_atom_site_fract_z
_atom_site_U_iso_or_equiv
_atom_site_adp_type
_atom_site_occupancy
_atom_site_symmetry_multiplicity
_atom_site_calc_flag
_atom_site_refinement_flags
Rh Rh 0.407233(7) 0.17944(3) -0.165102(7) 0.02954(6) Uani 1 1 d .
C1 C 0.32844(12) 0.0579(4) -0.21249(12) 0.0422(5) Uani 1 1 d .
O1 O 0.28097(10) -0.0169(4) -0.24164(11) 0.0652(6) Uani 1 1 d .
C2 C 0.40407(13) 0.4296(4) -0.22532(12) 0.0423(5) Uani 1 1 d .
O2 O 0.40389(13) 0.5781(4) -0.26372(11) 0.0662(6) Uani 1 1 d .
C3 C 0.42976(10) -0.0814(3) -0.08121(11) 0.0327(4) Uani 1 1 d .
H3 H 0.3981 -0.2014 -0.0753 0.039 Uiso 1 1 calc R
C4 C 0.48827(11) -0.0876(4) -0.12454(11) 0.0383(4) Uani 1 1 d .
H4 H 0.5029 -0.2144 -0.1497 0.046 Uiso 1 1 calc R
C5 C 0.51968(11) 0.1329(4) -0.12224(12) 0.0392(4) Uani 1 1 d .
H5 H 0.5584 0.1782 -0.1464 0.047 Uiso 1 1 calc R
C6 C 0.48185(10) 0.2758(4) -0.07633(11) 0.0342(4) Uani 1 1 d .
H6 H 0.4910 0.4309 -0.0665 0.041 Uiso 1 1 calc R
C7 C 0.42814(10) 0.1403(3) -0.04852(10) 0.0291(3) Uani 1 1 d .
C8 C 0.38067(10) 0.2198(3) 0.00362(10) 0.0304(4) Uani 1 1 d .
O3 O 0.37979(9) 0.4149(3) 0.02712(9) 0.0457(4) Uani 1 1 d .
O4 O 0.33864(8) 0.0493(3) 0.02351(8) 0.0357(3) Uani 1 1 d .
C9 C 0.29433(11) 0.0994(4) 0.08064(11) 0.0371(4) Uani 1 1 d .
H9A H 0.2601 0.2175 0.0676 0.045 Uiso 1 1 calc R
H9B H 0.3224 0.1542 0.1202 0.045 Uiso 1 1 calc R
C10 C 0.25830(12) -0.1238(5) 0.09748(13) 0.0427(5) Uani 1 1 d .
H10A H 0.2235 -0.0937 0.1313 0.051 Uiso 1 1 calc R
H10B H 0.2340 -0.1828 0.0562 0.051 Uiso 1 1 calc R
O5 O 0.30552(12) -0.2932(3) 0.12350(11) 0.0561(5) Uani 1 1 d .
H51 H 0.319(2) -0.353(7) 0.093(2) 0.080 Uiso 1 1 d .

loop_
_atom_site_aniso_label
_atom_site_aniso_U_11
_atom_site_aniso_U_22
_atom_site_aniso_U_33
_atom_site_aniso_U_23
_atom_site_aniso_U_13
_atom_site_aniso_U_12
Rh 0.03117(9) 0.03212(9) 0.02536(9) 0.00025(5) 0.00171(6) 0.00026(5)
C1 0.0475(12) 0.0446(12) 0.0342(10) 0.0083(9) -0.0026(9) -0.0061(10)
O1 0.0611(11) 0.0805(14) 0.0522(11) 0.0151(10) -0.0192(9) -0.0284(11)
C2 0.0493(12) 0.0381(11) 0.0390(11) 0.0017(9) -0.0026(9) -0.0024(9)
O2 0.0924(15) 0.0470(11) 0.0582(12) 0.0185(9) -0.0087(11) -0.0083(10)
C3 0.0335(9) 0.0307(9) 0.0340(9) 0.0035(7) 0.0026(7) -0.0005(7)
C4 0.0372(10) 0.0417(11) 0.0365(10) 0.0002(8) 0.0063(8) 0.0099(8)
C5 0.0272(9) 0.0545(12) 0.0363(11) 0.0070(9) 0.0041(8) 0.0000(8)
C6 0.0323(9) 0.0369(10) 0.0329(10) 0.0041(8) -0.0029(7) -0.0065(8)
C7 0.0295(8) 0.0327(8) 0.0251(8) 0.0015(7) 0.0007(7) -0.0009(7)
C8 0.0314(8) 0.0343(9) 0.0255(8) 0.0006(7) 0.0000(7) 0.0001(7)
O3 0.0518(9) 0.0369(8) 0.0492(10) -0.0098(7) 0.0112(7) -0.0045(7)
O4 0.0397(7) 0.0365(7) 0.0318(7) -0.0028(6) 0.0115(6) -0.0032(6)
C9 0.0402(10) 0.0396(10) 0.0323(10) -0.0024(8) 0.0103(8) 0.0027(8)
C10 0.0400(11) 0.0523(12) 0.0367(11) -0.0043(10) 0.0125(9) -0.0080(10)
O5 0.0764(13) 0.0451(10) 0.0489(11) 0.0063(8) 0.0262(10) 0.0076(9)

loop_
_atom_type_symbol
_atom_type_description
_atom_type_scat_dispersion_real
_atom_type_scat_dispersion_imag
_atom_type_scat_source
C C 0.0033 0.0016 'International Tables Vol C Tables 4.2.6.8 and 6.1.1.4'
H H 0.0000 0.0000 'International Tables Vol C Tables 4.2.6.8 and 6.1.1.4'
O O 0.0106 0.0060 'International Tables Vol C Tables 4.2.6.8 and 6.1.1.4'
Rh Rh -1.1178 0.9187 'International Tables Vol C Tables 4.2.6.8 and 6.1.1.4'

loop_
_geom_angle_atom_site_label_1
_geom_angle_atom_site_label_2
_geom_angle_atom_site_label_3
_geom_angle
C2 Rh C1 88.78(10)
C2 Rh C3 167.88(9)
C1 Rh C3 103.31(9)
C2 Rh C6 106.93(9)
C1 Rh C6 159.64(9)
C3 Rh C6 61.11(7)
C2 Rh C5 108.94(9)
C1 Rh C5 149.34(10)
C3 Rh C5 60.67(8)
C6 Rh C5 36.79(8)
C2 Rh C7 134.24(9)
C1 Rh C7 123.47(8)
C3 Rh C7 36.70(7)
C6 Rh C7 36.25(7)
C5 Rh C7 60.59(7)
C2 Rh C4 137.70(9)
C1 Rh C4 115.67(9)
C3 Rh C4 36.63(7)
C6 Rh C4 60.70(8)
C5 Rh C4 35.74(9)
C7 Rh C4 60.69(7)
O1 C1 Rh 179.4(3)
O2 C2 Rh 177.3(2)
C4 C3 C7 108.47(18)
C4 C3 Rh 73.68(12)
C7 C3 Rh 73.44(11)
C4 C3 H3 125.8
C7 C3 H3 125.8
Rh C3 H3 119.0
C5 C4 C3 107.60(19)
C5 C4 Rh 71.59(12)
C3 C4 Rh 69.69(11)
C5 C4 H4 126.2
C3 C4 H4 126.2
Rh C4 H4 124.1
C4 C5 C6 108.31(18)
C4 C5 Rh 72.67(12)
C6 C5 Rh 70.57(12)
C4 C5 H5 125.8
C6 C5 H5 125.8
Rh C5 H5 122.6
C7 C6 C5 108.27(19)
C7 C6 Rh 73.25(11)
C5 C6 Rh 72.64(13)
C7 C6 H6 125.9
C5 C6 H6 125.9
Rh C6 H6 120.0
C6 C7 C3 107.13(17)
C6 C7 C8 124.96(18)
C3 C7 C8 127.92(17)
C6 C7 Rh 70.50(11)
C3 C7 Rh 69.86(11)
C8 C7 Rh 124.52(13)
O3 C8 O4 123.68(18)
O3 C8 C7 124.73(18)
O4 C8 C7 111.57(17)
C8 O4 C9 116.82(16)
O4 C9 C10 106.46(17)
O4 C9 H9A 110.4
C10 C9 H9A 110.4
O4 C9 H9B 110.4
C10 C9 H9B 110.4
H9A C9 H9B 108.6
O5 C10 C9 112.4(2)
O5 C10 H10A 109.1
C9 C10 H10A 109.1
O5 C10 H10B 109.1
C9 C10 H10B 109.1
H10A C10 H10B 107.9
C10 O5 H51 106(3)

loop_
_geom_bond_atom_site_label_1
_geom_bond_atom_site_label_2
_geom_bond_distance
Rh C2 1.857(2)
Rh C1 1.865(2)
Rh C3 2.245(2)
Rh C6 2.256(2)
Rh C5 2.283(2)
Rh C7 2.2919(19)
Rh C4 2.297(2)
C1 O1 1.132(3)
C2 O2 1.135(3)
C3 C4 1.428(3)
C3 C7 1.429(3)
C3 H3 0.9300
C4 C5 1.406(3)
C4 H4 0.9300
C5 C6 1.433(3)
C5 H5 0.9300
C6 C7 1.415(3)
C6 H6 0.9300
C7 C8 1.462(3)
C8 O3 1.215(3)
C8 O4 1.337(2)
O4 C9 1.453(2)
C9 C10 1.502(3)
C9 H9A 0.9700
C9 H9B 0.9700
C10 O5 1.408(3)
C10 H10A 0.9700
C10 H10B 0.9700
O5 H51 0.75(4)
